data_4349967
loop_
_publ_author_name
'Zhang, Xiaofeng'
'Zhang, Zilong'
'Xiang, Shiqun'
'Zhu, Yingzu'
'Chen, Changneng'
'Huang, Deguang'

_publ_section_title
;
 Base induced C--CN bond cleavage at room temperature: a convenient method
 for the activation of acetonitrile
;
_journal_issue 5
_journal_name_full 'Inorganic Chemistry Frontiers'
_journal_page_first 1135
_journal_paper_doi 10.1039/C8QI01258J
_journal_volume 6
_journal_year 2019
_chemical_formula_moiety 'C31 H38 Cu N3 O3, C4 H12 N'
_chemical_formula_sum 'C35 H50 Cu N4 O3'
_chemical_formula_weight 638.33
_chemical_name_common '[Cu(NNN-iPr-ligand)-OH](Me4N)'
_space_group_IT_number 14
_space_group_name_Hall '-P 2yn'
_space_group_name_H-M_alt 'P 1 21/n 1'
_symmetry_cell_setting monoclinic
_symmetry_space_group_name_Hall '-P 2yn'
_symmetry_space_group_name_H-M 'P 1 21/n 1'
_atom_sites_solution_hydrogens geom
_atom_sites_solution_primary direct
_atom_sites_solution_secondary difmap
_audit_creation_method SHELXL-97
_audit_update_record
;
2017-12-08 deposited with the CCDC.	2019-02-22 downloaded from the CCDC.
;
_cell_angle_alpha 90.00
_cell_angle_beta 101.1073(13)
_cell_angle_gamma 90.00
_cell_formula_units_Z 4
_cell_length_a 13.63106(16)
_cell_length_b 17.20745(19)
_cell_length_c 14.4003(2)
_cell_measurement_reflns_used 7644
_cell_measurement_temperature 100(2)
_cell_measurement_theta_max 72.0770
_cell_measurement_theta_min 3.1620
_cell_volume 3314.40(7)
_computing_cell_refinement 'CrysAlisPro, Agilent Technologies'
_computing_data_collection 'CrysAlisPro, Agilent Technologies'
_computing_data_reduction 'CrysAlisPro, Agilent Technologies'
_computing_molecular_graphics 'Bruker SHELXTL'
_computing_publication_material 'Bruker SHELXTL'
_computing_structure_refinement 'SHELXL-97 (Sheldrick, 1997)'
_computing_structure_solution 'SHELXS-97 (Sheldrick, 1990)'
_diffrn_ambient_temperature 100(2)
_diffrn_detector_area_resol_mean 10.5594
_diffrn_measured_fraction_theta_full 0.994
_diffrn_measured_fraction_theta_max 0.994
_diffrn_measurement_device_type 'SuperNova, Dual, Cu at zero, Atlas'
_diffrn_measurement_method '\w scans'
_diffrn_radiation_monochromator Mirror
_diffrn_radiation_source 'SuperNova (Cu) X-ray Source'
_diffrn_radiation_type CuK\a
_diffrn_radiation_wavelength 1.54184
_diffrn_reflns_av_R_equivalents 0.0176
_diffrn_reflns_av_sigmaI/netI 0.0221
_diffrn_reflns_limit_h_max 16
_diffrn_reflns_limit_h_min -11
_diffrn_reflns_limit_k_max 20
_diffrn_reflns_limit_k_min -13
_diffrn_reflns_limit_l_max 17
_diffrn_reflns_limit_l_min -17
_diffrn_reflns_number 12627
_diffrn_reflns_theta_full 70.00
_diffrn_reflns_theta_max 70.00
_diffrn_reflns_theta_min 4.05
_exptl_absorpt_coefficient_mu 1.237
_exptl_absorpt_correction_T_max 0.9407
_exptl_absorpt_correction_T_min 0.7811
_exptl_absorpt_correction_type multi-scan
_exptl_absorpt_process_details
; 
CrysAlisPro, Agilent Technologies,Version 1.171.36.28 
Empirical absorption correction using spherical harmonics, 
implemented in SCALE3 ABSPACK scaling algorithm. 
;
_exptl_crystal_colour purple-blue
_exptl_crystal_density_diffrn 1.279
_exptl_crystal_density_method 'not measured'
_exptl_crystal_description prism
_exptl_crystal_F_000 1364
_exptl_crystal_size_max 0.21
_exptl_crystal_size_mid 0.14
_exptl_crystal_size_min 0.05
_refine_diff_density_max 0.430
_refine_diff_density_min -0.423
_refine_diff_density_rms 0.050
_refine_ls_extinction_method none
_refine_ls_goodness_of_fit_ref 1.054
_refine_ls_hydrogen_treatment constr
_refine_ls_matrix_type full
_refine_ls_number_parameters 388
_refine_ls_number_reflns 6261
_refine_ls_number_restraints 234
_refine_ls_restrained_S_all 1.180
_refine_ls_R_factor_all 0.0361
_refine_ls_R_factor_gt 0.0322
_refine_ls_shift/su_max 0.001
_refine_ls_shift/su_mean 0.000
_refine_ls_structure_factor_coef Fsqd
_refine_ls_weighting_details 'calc w=1/[\s^2^(Fo^2^)+(0.0476P)^2^+1.5983P] where P=(Fo^2^+2Fc^2^)/3'
_refine_ls_weighting_scheme calc
_refine_ls_wR_factor_gt 0.0867
_refine_ls_wR_factor_ref 0.0894
_reflns_number_gt 5666
_reflns_number_total 6261
_reflns_threshold_expression >2sigma(I)
_cod_data_source_file c8qi01258j2.cif
_cod_data_source_block Complex5
_cod_original_cell_volume 3314.41(7)
_cod_database_code 4349967

loop_
_symmetry_equiv_pos_as_xyz
'x, y, z'
'-x+1/2, y+1/2, -z+1/2'
'-x, -y, -z'
'x-1/2, -y-1/2, z-1/2'

loop_
_atom_site_label
_atom_site_type_symbol
_atom_site_fract_x
_atom_site_fract_y
_atom_site_fract_z
_atom_site_U_iso_or_equiv
_atom_site_adp_type
_atom_site_occupancy
_atom_site_symmetry_multiplicity
_atom_site_calc_flag
_atom_site_refinement_flags
Cu1 Cu 0.676284(17) 0.652531(14) 0.747675(17) 0.01477(9) Uani 1 1 d .
O1 O 0.45740(9) 0.59323(7) 0.89506(9) 0.0225(3) Uani 1 1 d .
O2 O 0.96729(9) 0.61573(7) 0.87771(9) 0.0212(3) Uani 1 1 d .
N1 N 0.53813(11) 0.64148(8) 0.77829(10) 0.0166(3) Uani 1 1 d .
N2 N 0.70863(11) 0.60302(8) 0.86980(10) 0.0161(3) Uani 1 1 d .
N3 N 0.82754(10) 0.66175(8) 0.77207(10) 0.0154(3) Uani 1 1 d .
C1 C 0.53234(13) 0.60617(10) 0.85994(12) 0.0171(3) Uani 1 1 d .
C2 C 0.63460(13) 0.58151(10) 0.91283(12) 0.0163(3) Uani 1 1 d .
C3 C 0.65535(14) 0.54183(10) 0.99839(13) 0.0195(3) Uani 1 1 d .
H3A H 0.6034 0.5262 1.0298 0.023 Uiso 1 1 calc R
C4 C 0.75511(14) 0.52584(10) 1.03632(12) 0.0196(4) Uani 1 1 d .
H4A H 0.7716 0.4988 1.0948 0.024 Uiso 1 1 calc R
C5 C 0.83128(13) 0.54876(10) 0.99002(12) 0.0189(3) Uani 1 1 d .
H5A H 0.8993 0.5373 1.0157 0.023 Uiso 1 1 calc R
C6 C 0.80461(13) 0.58866(9) 0.90550(12) 0.0161(3) Uani 1 1 d .
C7 C 0.87570(13) 0.62335(10) 0.84819(12) 0.0163(3) Uani 1 1 d .
C8 C 0.88693(12) 0.70469(10) 0.71842(12) 0.0153(3) Uani 1 1 d U
C9 C 0.94686(12) 0.66576(10) 0.66369(12) 0.0164(3) Uani 1 1 d U
C10 C 1.00676(13) 0.71003(10) 0.61534(12) 0.0189(3) Uani 1 1 d U
H10A H 1.0486 0.6845 0.5793 0.023 Uiso 1 1 calc R
C11 C 1.00635(13) 0.79054(11) 0.61883(13) 0.0198(3) Uani 1 1 d U
H11A H 1.0483 0.8197 0.5862 0.024 Uiso 1 1 calc R
C12 C 0.94445(13) 0.82837(10) 0.67008(12) 0.0185(3) Uani 1 1 d U
H12A H 0.9431 0.8836 0.6709 0.022 Uiso 1 1 calc R
C13 C 0.88385(12) 0.78681(10) 0.72070(12) 0.0168(3) Uani 1 1 d U
C14 C 0.81691(14) 0.82897(10) 0.77781(13) 0.0207(3) Uani 1 1 d U
H14A H 0.7510 0.8015 0.7662 0.025 Uiso 1 1 calc R
C15 C 0.79666(15) 0.91423(11) 0.74876(14) 0.0257(4) Uani 1 1 d U
H15A H 0.7701 0.9171 0.6806 0.039 Uiso 1 1 calc R
H15B H 0.8591 0.9438 0.7638 0.039 Uiso 1 1 calc R
H15C H 0.7479 0.9362 0.7834 0.039 Uiso 1 1 calc R
C16 C 0.85852(16) 0.82547(12) 0.88436(14) 0.0275(4) Uani 1 1 d U
H16A H 0.8716 0.7712 0.9036 0.041 Uiso 1 1 calc R
H16B H 0.8097 0.8478 0.9187 0.041 Uiso 1 1 calc R
H16C H 0.9209 0.8552 0.8990 0.041 Uiso 1 1 calc R
C17 C 0.94267(13) 0.57762(10) 0.65440(13) 0.0194(3) Uani 1 1 d U
H17A H 0.9366 0.5558 0.7174 0.023 Uiso 1 1 calc R
C18 C 0.84997(14) 0.55225(11) 0.58263(14) 0.0256(4) Uani 1 1 d U
H18A H 0.7900 0.5745 0.6004 0.038 Uiso 1 1 calc R
H18B H 0.8452 0.4954 0.5822 0.038 Uiso 1 1 calc R
H18C H 0.8555 0.5706 0.5194 0.038 Uiso 1 1 calc R
C19 C 1.03678(14) 0.54293(11) 0.62750(14) 0.0249(4) Uani 1 1 d U
H19A H 1.0957 0.5592 0.6737 0.037 Uiso 1 1 calc R
H19B H 1.0428 0.5613 0.5644 0.037 Uiso 1 1 calc R
H19C H 1.0321 0.4861 0.6271 0.037 Uiso 1 1 calc R
C20 C 0.44750(13) 0.66822(10) 0.72067(12) 0.0170(3) Uani 1 1 d U
C21 C 0.37677(13) 0.61497(10) 0.67379(12) 0.0183(3) Uani 1 1 d U
C22 C 0.29015(13) 0.64374(11) 0.61597(13) 0.0202(3) Uani 1 1 d U
H22A H 0.2416 0.6084 0.5840 0.024 Uiso 1 1 calc R
C23 C 0.27398(13) 0.72307(11) 0.60445(13) 0.0222(3) Uani 1 1 d U
H23A H 0.2142 0.7417 0.5659 0.027 Uiso 1 1 calc R
C24 C 0.34532(14) 0.77495(11) 0.64942(13) 0.0222(3) Uani 1 1 d U
H24A H 0.3342 0.8292 0.6407 0.027 Uiso 1 1 calc R
C25 C 0.43339(13) 0.74883(10) 0.70745(13) 0.0196(3) Uani 1 1 d U
C26 C 0.51449(14) 0.80512(10) 0.75367(14) 0.0227(3) Uani 1 1 d U
H26A H 0.5800 0.7808 0.7490 0.027 Uiso 1 1 calc R
C27 C 0.51070(15) 0.88369(11) 0.70334(15) 0.0279(4) Uani 1 1 d U
H27A H 0.5109 0.8754 0.6361 0.042 Uiso 1 1 calc R
H27B H 0.5692 0.9147 0.7316 0.042 Uiso 1 1 calc R
H27C H 0.4496 0.9113 0.7101 0.042 Uiso 1 1 calc R
C28 C 0.51483(16) 0.81601(12) 0.85932(15) 0.0285(4) Uani 1 1 d U
H28A H 0.5176 0.7651 0.8902 0.043 Uiso 1 1 calc R
H28B H 0.4538 0.8432 0.8672 0.043 Uiso 1 1 calc R
H28C H 0.5733 0.8467 0.8882 0.043 Uiso 1 1 calc R
C29 C 0.39626(14) 0.52773(11) 0.67911(14) 0.0242(3) Uani 1 1 d U
H29A H 0.4570 0.5186 0.7292 0.029 Uiso 1 1 calc R
C30 C 0.4194(2) 0.49920(13) 0.58551(18) 0.0402(5) Uani 1 1 d U
H30A H 0.4749 0.5294 0.5698 0.060 Uiso 1 1 calc R
H30B H 0.3602 0.5057 0.5354 0.060 Uiso 1 1 calc R
H30C H 0.4380 0.4441 0.5911 0.060 Uiso 1 1 calc R
C31 C 0.31067(17) 0.48143(12) 0.70567(17) 0.0343(4) Uani 1 1 d U
H31A H 0.2971 0.5004 0.7661 0.051 Uiso 1 1 calc R
H31B H 0.3290 0.4263 0.7116 0.051 Uiso 1 1 calc R
H31C H 0.2507 0.4877 0.6564 0.051 Uiso 1 1 calc R
N4 N 0.29925(11) 0.21627(9) 0.58206(11) 0.0210(3) Uani 1 1 d U
C32 C 0.20960(17) 0.26625(15) 0.5533(2) 0.0440(5) Uani 1 1 d U
H32A H 0.2015 0.2997 0.6063 0.066 Uiso 1 1 calc R
H32B H 0.1502 0.2334 0.5353 0.066 Uiso 1 1 calc R
H32C H 0.2180 0.2985 0.4993 0.066 Uiso 1 1 calc R
C33 C 0.38967(14) 0.26640(11) 0.60731(15) 0.0257(4) Uani 1 1 d U
H33A H 0.3831 0.2997 0.6610 0.038 Uiso 1 1 calc R
H33B H 0.3962 0.2989 0.5529 0.038 Uiso 1 1 calc R
H33C H 0.4492 0.2336 0.6246 0.038 Uiso 1 1 calc R
C34 C 0.28883(18) 0.16732(13) 0.66471(15) 0.0334(4) Uani 1 1 d U
H34A H 0.2817 0.2008 0.7180 0.050 Uiso 1 1 calc R
H34B H 0.3484 0.1347 0.6826 0.050 Uiso 1 1 calc R
H34C H 0.2295 0.1342 0.6479 0.050 Uiso 1 1 calc R
C35 C 0.31012(15) 0.16565(11) 0.50004(13) 0.0237(4) Uani 1 1 d U
H35A H 0.3168 0.1983 0.4458 0.035 Uiso 1 1 calc R
H35B H 0.2509 0.1325 0.4831 0.035 Uiso 1 1 calc R
H35C H 0.3697 0.1330 0.5175 0.035 Uiso 1 1 calc R
O3 O 0.64529(9) 0.68444(8) 0.62043(9) 0.0243(3) Uani 1 1 d .
H3B H 0.5831 0.6831 0.6014 0.037 Uiso 1 1 calc R

loop_
_atom_site_aniso_label
_atom_site_aniso_U_11
_atom_site_aniso_U_22
_atom_site_aniso_U_33
_atom_site_aniso_U_23
_atom_site_aniso_U_13
_atom_site_aniso_U_12
Cu1 0.01411(14) 0.01719(14) 0.01345(14) 0.00258(9) 0.00373(10) -0.00099(9)
O1 0.0190(6) 0.0275(7) 0.0231(7) 0.0059(5) 0.0094(5) -0.0009(5)
O2 0.0160(6) 0.0271(6) 0.0197(6) 0.0044(5) 0.0018(5) -0.0020(5)
N1 0.0153(7) 0.0183(7) 0.0168(7) 0.0030(6) 0.0048(6) -0.0005(5)
N2 0.0175(7) 0.0145(6) 0.0165(7) 0.0008(5) 0.0042(6) -0.0015(5)
N3 0.0158(7) 0.0165(7) 0.0145(7) 0.0003(5) 0.0045(5) -0.0024(5)
C1 0.0183(8) 0.0157(8) 0.0179(8) 0.0006(6) 0.0049(7) -0.0016(6)
C2 0.0184(8) 0.0149(7) 0.0162(8) -0.0001(6) 0.0051(7) -0.0018(6)
C3 0.0237(9) 0.0186(8) 0.0177(8) 0.0010(7) 0.0079(7) -0.0023(7)
C4 0.0268(9) 0.0178(8) 0.0141(8) 0.0029(6) 0.0035(7) 0.0000(7)
C5 0.0208(8) 0.0182(8) 0.0169(8) -0.0007(7) 0.0019(7) 0.0000(7)
C6 0.0177(8) 0.0144(8) 0.0162(8) -0.0016(6) 0.0030(6) -0.0022(6)
C7 0.0179(8) 0.0156(8) 0.0155(8) -0.0015(6) 0.0036(6) -0.0021(6)
C8 0.0134(7) 0.0190(7) 0.0131(7) 0.0012(6) 0.0013(6) -0.0020(6)
C9 0.0149(7) 0.0193(7) 0.0145(7) 0.0014(6) 0.0017(6) 0.0000(5)
C10 0.0169(7) 0.0234(7) 0.0171(7) 0.0012(6) 0.0054(6) 0.0002(6)
C11 0.0183(7) 0.0233(7) 0.0184(8) 0.0047(6) 0.0047(6) -0.0027(6)
C12 0.0180(7) 0.0184(7) 0.0184(7) 0.0021(6) 0.0022(6) -0.0023(6)
C13 0.0158(7) 0.0191(7) 0.0150(7) 0.0002(6) 0.0016(6) -0.0011(6)
C14 0.0218(7) 0.0195(7) 0.0220(8) -0.0014(6) 0.0071(6) -0.0009(6)
C15 0.0291(9) 0.0207(8) 0.0280(9) -0.0026(7) 0.0071(7) 0.0029(7)
C16 0.0354(10) 0.0270(9) 0.0222(8) -0.0021(7) 0.0110(8) 0.0021(8)
C17 0.0208(7) 0.0188(7) 0.0195(7) -0.0008(6) 0.0061(6) -0.0006(6)
C18 0.0246(8) 0.0220(8) 0.0297(9) -0.0037(7) 0.0044(7) -0.0037(7)
C19 0.0243(8) 0.0216(8) 0.0297(9) -0.0034(7) 0.0078(7) 0.0018(7)
C20 0.0153(7) 0.0213(7) 0.0158(7) 0.0015(6) 0.0060(6) 0.0003(6)
C21 0.0174(7) 0.0222(7) 0.0171(7) -0.0008(6) 0.0078(6) 0.0003(6)
C22 0.0171(7) 0.0270(7) 0.0172(7) -0.0007(6) 0.0049(6) -0.0011(6)
C23 0.0172(7) 0.0294(8) 0.0202(8) 0.0051(7) 0.0045(6) 0.0030(6)
C24 0.0209(7) 0.0224(7) 0.0239(8) 0.0055(6) 0.0061(6) 0.0027(6)
C25 0.0188(7) 0.0213(7) 0.0198(7) 0.0026(6) 0.0064(6) 0.0000(6)
C26 0.0230(7) 0.0195(7) 0.0264(8) 0.0018(6) 0.0068(6) -0.0011(6)
C27 0.0288(9) 0.0221(8) 0.0335(10) 0.0036(7) 0.0074(8) -0.0025(7)
C28 0.0335(9) 0.0240(9) 0.0274(9) -0.0014(7) 0.0048(8) -0.0051(8)
C29 0.0245(8) 0.0209(7) 0.0287(8) -0.0035(6) 0.0091(7) 0.0013(6)
C30 0.0552(12) 0.0305(10) 0.0421(11) -0.0058(9) 0.0275(10) 0.0047(9)
C31 0.0387(10) 0.0226(8) 0.0472(12) 0.0001(8) 0.0223(9) 0.0004(8)
N4 0.0189(6) 0.0230(6) 0.0202(6) -0.0027(5) 0.0013(5) 0.0010(5)
C32 0.0278(9) 0.0439(11) 0.0530(12) -0.0130(10) -0.0102(9) 0.0158(9)
C33 0.0235(8) 0.0233(8) 0.0292(9) -0.0059(7) 0.0027(7) -0.0037(7)
C34 0.0443(11) 0.0355(10) 0.0223(9) -0.0029(7) 0.0112(8) -0.0106(8)
C35 0.0298(9) 0.0230(8) 0.0172(8) -0.0026(6) 0.0021(7) -0.0024(7)
O3 0.0179(6) 0.0378(7) 0.0198(6) 0.0170(6) 0.0097(5) 0.0061(5)

loop_
_atom_type_symbol
_atom_type_description
_atom_type_scat_dispersion_real
_atom_type_scat_dispersion_imag
_atom_type_scat_source
C C 0.0181 0.0091 'International Tables Vol C Tables 4.2.6.8 and 6.1.1.4'
H H 0.0000 0.0000 'International Tables Vol C Tables 4.2.6.8 and 6.1.1.4'
Cu Cu -1.9646 0.5888 'International Tables Vol C Tables 4.2.6.8 and 6.1.1.4'
N N 0.0311 0.0180 'International Tables Vol C Tables 4.2.6.8 and 6.1.1.4'
O O 0.0492 0.0322 'International Tables Vol C Tables 4.2.6.8 and 6.1.1.4'

loop_
_geom_angle_atom_site_label_1
_geom_angle_atom_site_label_2
_geom_angle_atom_site_label_3
_geom_angle
O3 Cu1 N2 170.67(6)
O3 Cu1 N1 101.29(6)
N2 Cu1 N1 79.55(6)
O3 Cu1 N3 100.13(6)
N2 Cu1 N3 80.24(6)
N1 Cu1 N3 157.86(6)
C1 N1 C20 117.80(14)
C1 N1 Cu1 116.65(12)
C20 N1 Cu1 125.55(11)
C6 N2 C2 122.90(15)
C6 N2 Cu1 117.96(12)
C2 N2 Cu1 119.07(12)
C7 N3 C8 117.30(14)
C7 N3 Cu1 115.13(11)
C8 N3 Cu1 127.56(11)
O1 C1 N1 129.04(17)
O1 C1 C2 119.58(15)
N1 C1 C2 111.37(14)
N2 C2 C3 120.35(16)
N2 C2 C1 113.20(15)
C3 C2 C1 126.44(16)
C2 C3 C4 117.50(16)
C2 C3 H3A 121.2
C4 C3 H3A 121.2
C3 C4 C5 121.17(16)
C3 C4 H4A 119.4
C5 C4 H4A 119.4
C6 C5 C4 117.85(16)
C6 C5 H5A 121.1
C4 C5 H5A 121.1
N2 C6 C5 120.21(16)
N2 C6 C7 113.63(15)
C5 C6 C7 126.07(16)
O2 C7 N3 129.24(16)
O2 C7 C6 118.54(15)
N3 C7 C6 112.16(14)
C9 C8 C13 120.73(15)
C9 C8 N3 120.46(15)
C13 C8 N3 118.82(15)
C10 C9 C8 118.49(16)
C10 C9 C17 121.01(15)
C8 C9 C17 120.44(15)
C11 C10 C9 121.35(16)
C11 C10 H10A 119.3
C9 C10 H10A 119.3
C12 C11 C10 119.72(16)
C12 C11 H11A 120.1
C10 C11 H11A 120.1
C11 C12 C13 121.24(16)
C11 C12 H12A 119.4
C13 C12 H12A 119.4
C12 C13 C8 118.40(16)
C12 C13 C14 120.84(15)
C8 C13 C14 120.76(15)
C13 C14 C16 112.16(15)
C13 C14 C15 113.73(15)
C16 C14 C15 108.85(15)
C13 C14 H14A 107.3
C16 C14 H14A 107.3
C15 C14 H14A 107.3
C14 C15 H15A 109.5
C14 C15 H15B 109.5
H15A C15 H15B 109.5
C14 C15 H15C 109.5
H15A C15 H15C 109.5
H15B C15 H15C 109.5
C14 C16 H16A 109.5
C14 C16 H16B 109.5
H16A C16 H16B 109.5
C14 C16 H16C 109.5
H16A C16 H16C 109.5
H16B C16 H16C 109.5
C9 C17 C19 113.05(15)
C9 C17 C18 110.79(15)
C19 C17 C18 109.89(15)
C9 C17 H17A 107.6
C19 C17 H17A 107.6
C18 C17 H17A 107.6
C17 C18 H18A 109.5
C17 C18 H18B 109.5
H18A C18 H18B 109.5
C17 C18 H18C 109.5
H18A C18 H18C 109.5
H18B C18 H18C 109.5
C17 C19 H19A 109.5
C17 C19 H19B 109.5
H19A C19 H19B 109.5
C17 C19 H19C 109.5
H19A C19 H19C 109.5
H19B C19 H19C 109.5
C21 C20 C25 120.95(16)
C21 C20 N1 120.45(15)
C25 C20 N1 118.50(16)
C22 C21 C20 118.55(16)
C22 C21 C29 119.87(16)
C20 C21 C29 121.43(16)
C23 C22 C21 121.07(17)
C23 C22 H22A 119.5
C21 C22 H22A 119.5
C24 C23 C22 119.80(17)
C24 C23 H23A 120.1
C22 C23 H23A 120.1
C23 C24 C25 121.12(17)
C23 C24 H24A 119.4
C25 C24 H24A 119.4
C24 C25 C20 118.46(17)
C24 C25 C26 121.61(16)
C20 C25 C26 119.91(16)
C25 C26 C27 113.55(16)
C25 C26 C28 112.02(15)
C27 C26 C28 110.83(16)
C25 C26 H26A 106.7
C27 C26 H26A 106.7
C28 C26 H26A 106.7
C26 C27 H27A 109.5
C26 C27 H27B 109.5
H27A C27 H27B 109.5
C26 C27 H27C 109.5
H27A C27 H27C 109.5
H27B C27 H27C 109.5
C26 C28 H28A 109.5
C26 C28 H28B 109.5
H28A C28 H28B 109.5
C26 C28 H28C 109.5
H28A C28 H28C 109.5
H28B C28 H28C 109.5
C31 C29 C30 110.67(18)
C31 C29 C21 113.20(15)
C30 C29 C21 109.68(16)
C31 C29 H29A 107.7
C30 C29 H29A 107.7
C21 C29 H29A 107.7
C29 C30 H30A 109.5
C29 C30 H30B 109.5
H30A C30 H30B 109.5
C29 C30 H30C 109.5
H30A C30 H30C 109.5
H30B C30 H30C 109.5
C29 C31 H31A 109.5
C29 C31 H31B 109.5
H31A C31 H31B 109.5
C29 C31 H31C 109.5
H31A C31 H31C 109.5
H31B C31 H31C 109.5
C32 N4 C34 110.51(18)
C32 N4 C33 109.26(16)
C34 N4 C33 109.54(15)
C32 N4 C35 108.52(16)
C34 N4 C35 109.93(15)
C33 N4 C35 109.04(14)
N4 C32 H32A 109.5
N4 C32 H32B 109.5
H32A C32 H32B 109.5
N4 C32 H32C 109.5
H32A C32 H32C 109.5
H32B C32 H32C 109.5
N4 C33 H33A 109.5
N4 C33 H33B 109.5
H33A C33 H33B 109.5
N4 C33 H33C 109.5
H33A C33 H33C 109.5
H33B C33 H33C 109.5
N4 C34 H34A 109.5
N4 C34 H34B 109.5
H34A C34 H34B 109.5
N4 C34 H34C 109.5
H34A C34 H34C 109.5
H34B C34 H34C 109.5
N4 C35 H35A 109.5
N4 C35 H35B 109.5
H35A C35 H35B 109.5
N4 C35 H35C 109.5
H35A C35 H35C 109.5
H35B C35 H35C 109.5
Cu1 O3 H3B 109.5

loop_
_geom_bond_atom_site_label_1
_geom_bond_atom_site_label_2
_geom_bond_distance
Cu1 O3 1.8812(13)
Cu1 N2 1.9272(15)
Cu1 N1 2.0240(14)
Cu1 N3 2.0299(14)
O1 C1 1.244(2)
O2 C7 1.246(2)
N1 C1 1.339(2)
N1 C20 1.425(2)
N2 C6 1.333(2)
N2 C2 1.334(2)
N3 C7 1.339(2)
N3 C8 1.428(2)
C1 C2 1.515(2)
C2 C3 1.389(2)
C3 C4 1.392(3)
C3 H3A 0.9500
C4 C5 1.395(3)
C4 H4A 0.9500
C5 C6 1.384(2)
C5 H5A 0.9500
C6 C7 1.512(2)
C8 C9 1.409(2)
C8 C13 1.414(2)
C9 C10 1.397(2)
C9 C17 1.523(2)
C10 C11 1.386(3)
C10 H10A 0.9500
C11 C12 1.386(3)
C11 H11A 0.9500
C12 C13 1.399(2)
C12 H12A 0.9500
C13 C14 1.525(2)
C14 C16 1.531(3)
C14 C15 1.536(2)
C14 H14A 1.0000
C15 H15A 0.9800
C15 H15B 0.9800
C15 H15C 0.9800
C16 H16A 0.9800
C16 H16B 0.9800
C16 H16C 0.9800
C17 C19 1.531(2)
C17 C18 1.534(3)
C17 H17A 1.0000
C18 H18A 0.9800
C18 H18B 0.9800
C18 H18C 0.9800
C19 H19A 0.9800
C19 H19B 0.9800
C19 H19C 0.9800
C20 C21 1.405(3)
C20 C25 1.408(2)
C21 C22 1.398(3)
C21 C29 1.524(2)
C22 C23 1.388(3)
C22 H22A 0.9500
C23 C24 1.385(3)
C23 H23A 0.9500
C24 C25 1.398(3)
C24 H24A 0.9500
C25 C26 1.523(3)
C26 C27 1.530(3)
C26 C28 1.532(3)
C26 H26A 1.0000
C27 H27A 0.9800
C27 H27B 0.9800
C27 H27C 0.9800
C28 H28A 0.9800
C28 H28B 0.9800
C28 H28C 0.9800
C29 C31 1.521(3)
C29 C30 1.523(3)
C29 H29A 1.0000
C30 H30A 0.9800
C30 H30B 0.9800
C30 H30C 0.9800
C31 H31A 0.9800
C31 H31B 0.9800
C31 H31C 0.9800
N4 C32 1.486(3)
N4 C34 1.487(3)
N4 C33 1.491(2)
N4 C35 1.498(2)
C32 H32A 0.9800
C32 H32B 0.9800
C32 H32C 0.9800
C33 H33A 0.9800
C33 H33B 0.9800
C33 H33C 0.9800
C34 H34A 0.9800
C34 H34B 0.9800
C34 H34C 0.9800
C35 H35A 0.9800
C35 H35B 0.9800
C35 H35C 0.9800
O3 H3B 0.8400

loop_
_geom_torsion_atom_site_label_1
_geom_torsion_atom_site_label_2
_geom_torsion_atom_site_label_3
_geom_torsion_atom_site_label_4
_geom_torsion
O3 Cu1 N1 C1 168.72(12)
N2 Cu1 N1 C1 -1.82(12)
N3 Cu1 N1 C1 -26.2(2)
O3 Cu1 N1 C20 -11.51(15)
N2 Cu1 N1 C20 177.95(15)
N3 Cu1 N1 C20 153.58(15)
O3 Cu1 N2 C6 84.6(4)
N1 Cu1 N2 C6 -179.32(13)
N3 Cu1 N2 C6 -8.40(12)
O3 Cu1 N2 C2 -92.3(4)
N1 Cu1 N2 C2 3.69(12)
N3 Cu1 N2 C2 174.62(13)
O3 Cu1 N3 C7 -162.43(12)
N2 Cu1 N3 C7 8.11(12)
N1 Cu1 N3 C7 32.4(2)
O3 Cu1 N3 C8 18.33(15)
N2 Cu1 N3 C8 -171.14(15)
N1 Cu1 N3 C8 -146.82(15)
C20 N1 C1 O1 -0.8(3)
Cu1 N1 C1 O1 179.03(15)
C20 N1 C1 C2 -179.85(14)
Cu1 N1 C1 C2 -0.06(18)
C6 N2 C2 C3 -0.4(3)
Cu1 N2 C2 C3 176.39(12)
C6 N2 C2 C1 178.45(15)
Cu1 N2 C2 C1 -4.72(19)
O1 C1 C2 N2 -176.26(15)
N1 C1 C2 N2 2.9(2)
O1 C1 C2 C3 2.6(3)
N1 C1 C2 C3 -178.27(16)
N2 C2 C3 C4 -0.1(2)
C1 C2 C3 C4 -178.79(16)
C2 C3 C4 C5 -0.1(3)
C3 C4 C5 C6 0.6(3)
C2 N2 C6 C5 1.0(3)
Cu1 N2 C6 C5 -175.82(12)
C2 N2 C6 C7 -175.87(15)
Cu1 N2 C6 C7 7.27(19)
C4 C5 C6 N2 -1.1(2)
C4 C5 C6 C7 175.38(16)
C8 N3 C7 O2 -4.2(3)
Cu1 N3 C7 O2 176.45(15)
C8 N3 C7 C6 172.90(14)
Cu1 N3 C7 C6 -6.42(17)
N2 C6 C7 O2 177.26(15)
C5 C6 C7 O2 0.6(3)
N2 C6 C7 N3 -0.2(2)
C5 C6 C7 N3 -176.91(16)
C7 N3 C8 C9 70.6(2)
Cu1 N3 C8 C9 -110.21(16)
C7 N3 C8 C13 -109.92(18)
Cu1 N3 C8 C13 69.3(2)
C13 C8 C9 C10 3.0(3)
N3 C8 C9 C10 -177.49(15)
C13 C8 C9 C17 -174.42(16)
N3 C8 C9 C17 5.1(2)
C8 C9 C10 C11 -1.4(3)
C17 C9 C10 C11 176.01(17)
C9 C10 C11 C12 -0.9(3)
C10 C11 C12 C13 1.7(3)
C11 C12 C13 C8 -0.1(3)
C11 C12 C13 C14 179.27(16)
C9 C8 C13 C12 -2.3(3)
N3 C8 C13 C12 178.21(15)
C9 C8 C13 C14 178.36(15)
N3 C8 C13 C14 -1.2(2)
C12 C13 C14 C16 -105.09(19)
C8 C13 C14 C16 74.3(2)
C12 C13 C14 C15 19.0(2)
C8 C13 C14 C15 -161.69(16)
C10 C9 C17 C19 25.1(2)
C8 C9 C17 C19 -157.51(16)
C10 C9 C17 C18 -98.71(19)
C8 C9 C17 C18 78.6(2)
C1 N1 C20 C21 -70.0(2)
Cu1 N1 C20 C21 110.28(16)
C1 N1 C20 C25 113.77(18)
Cu1 N1 C20 C25 -66.0(2)
C25 C20 C21 C22 -2.1(3)
N1 C20 C21 C22 -178.29(15)
C25 C20 C21 C29 173.37(16)
N1 C20 C21 C29 -2.8(2)
C20 C21 C22 C23 0.2(3)
C29 C21 C22 C23 -175.30(16)
C21 C22 C23 C24 1.2(3)
C22 C23 C24 C25 -0.8(3)
C23 C24 C25 C20 -1.1(3)
C23 C24 C25 C26 177.18(17)
C21 C20 C25 C24 2.5(3)
N1 C20 C25 C24 178.76(16)
C21 C20 C25 C26 -175.76(16)
N1 C20 C25 C26 0.5(2)
C24 C25 C26 C27 -22.1(2)
C20 C25 C26 C27 156.08(17)
C24 C25 C26 C28 104.4(2)
C20 C25 C26 C28 -77.4(2)
C22 C21 C29 C31 -54.6(2)
C20 C21 C29 C31 129.98(19)
C22 C21 C29 C30 69.5(2)
C20 C21 C29 C30 -105.9(2)
